data_4334490
loop_
_publ_author_name
'Aimee J. Gamble'
'Jason M. Lynam'
'Robert J. Thatcher'
'Paul H. Walton'
'Adrian C. Whitwood'

_publ_contact_author_address
;Department of Chemistry
University of York
Heslington 
York
YO10 5DD
UK
;
_publ_contact_author_email jason.lynam@york.ac.uk
_publ_contact_author_fax +44(0)1904322516
_publ_contact_author_name 'Jason Lynam'
_publ_contact_author_phone +44(0)1904322534
_publ_section_title
;
 cis-1,3,5-Triaminocyclohexane as a Facially Capping Ligand for
 Ruthenium(II)
;
_journal_name_full 'Inorganic Chemistry'
_journal_page_first 4517
_journal_page_last 4527
_journal_paper_doi 10.1021/ic302819j
_journal_volume 52
_journal_year 2013
_chemical_formula_moiety 'C33 H41 Cl N3 P2 Ru, C H4 O, 1.87(H2 O), Cl, 0.13(O)'
_chemical_formula_sum 'C34 H48.75 Cl2 N3 O3 P2 Ru'
_chemical_formula_weight 781.42
_chemical_name_systematic
;
 ? 
;
_space_group_crystal_system monoclinic
_space_group_IT_number 14
_space_group_name_Hall '-P 2yn'
_space_group_name_H-M_alt 'P 1 21/n 1'
_symmetry_space_group_name_Hall '-P 2yn'
_symmetry_space_group_name_H-M 'P 1 21/n 1'
_atom_sites_solution_hydrogens geom
_atom_sites_solution_primary direct
_atom_sites_solution_secondary difmap
_audit_creation_date 2011-10-10
_audit_creation_method
;
  Olex2 1.1
  (compiled 2011.09.07 svn.r1971, GUI svn.r3853)
;
_cell_angle_alpha 90.00
_cell_angle_beta 94.431(2)
_cell_angle_gamma 90.00
_cell_formula_units_Z 4
_cell_length_a 9.70362(19)
_cell_length_b 20.1181(4)
_cell_length_c 17.9253(4)
_cell_measurement_reflns_used 9494
_cell_measurement_temperature 110.0
_cell_measurement_theta_max 32.0785
_cell_measurement_theta_min 2.9154
_cell_volume 3488.89(13)
_computing_cell_refinement
;
CrysAlisPro, Agilent Technologies,
Version 1.171.35.11 (release 16-05-2011 CrysAlis171 .NET)
(compiled May 16 2011,17:55:39)
;
_computing_data_collection
;
CrysAlisPro, Agilent Technologies,
Version 1.171.35.11 (release 16-05-2011 CrysAlis171 .NET)
(compiled May 16 2011,17:55:39)
;
_computing_data_reduction
;
CrysAlisPro, Agilent Technologies,
Version 1.171.35.11 (release 16-05-2011 CrysAlis171 .NET)
(compiled May 16 2011,17:55:39)
;
_computing_molecular_graphics
;
O. V. Dolomanov, L. J. Bourhis, R. J. Gildea, J. A. K. Howard and H. Puschmann,
OLEX2: a complete structure solution, refinement and analysis program.
J. Appl. Cryst. (2009). 42, 339-341.
;
_computing_publication_material
;
O. V. Dolomanov, L. J. Bourhis, R. J. Gildea, J. A. K. Howard and H. Puschmann,
OLEX2: a complete structure solution, refinement and analysis program.
J. Appl. Cryst. (2009). 42, 339-341.
;
_computing_structure_refinement
;
XL, G.M. Sheldrick, Acta Cryst.
(2008). A64, 112-122
;
_computing_structure_solution
;
XS, G.M. Sheldrick, Acta Cryst.
(2008). A64, 112-122
;
_diffrn_ambient_temperature 110.0
_diffrn_detector_area_resol_mean 16.1450
_diffrn_measured_fraction_theta_full 0.998
_diffrn_measured_fraction_theta_max 0.881
_diffrn_measurement_details
;
  1 omega  -41.00   52.00   1.0000   30.0000
omega____ theta____ kappa____ phi______ frames
    -       26.2610  -77.0000   60.0000 93

  2 omega    0.00   39.00   1.0000   30.0000
omega____ theta____ kappa____ phi______ frames
    -       26.2610  -37.0000  -60.0000 39

  3 omega    3.00   92.00   1.0000   30.0000
omega____ theta____ kappa____ phi______ frames
    -       26.2610   77.0000 -180.0000 89
;
_diffrn_measurement_device_type 'SuperNova, Single source at offset), Eos'
_diffrn_measurement_method '\w scans'
_diffrn_orient_matrix_UB_11 -0.0444546000
_diffrn_orient_matrix_UB_12 0.0242529000
_diffrn_orient_matrix_UB_13 0.0140473000
_diffrn_orient_matrix_UB_21 0.0336701000
_diffrn_orient_matrix_UB_22 -0.0039292000
_diffrn_orient_matrix_UB_23 0.0362594000
_diffrn_orient_matrix_UB_31 0.0476739000
_diffrn_orient_matrix_UB_32 0.0252851000
_diffrn_orient_matrix_UB_33 -0.0078065000
_diffrn_radiation_monochromator mirror
_diffrn_radiation_type 'Mo K\a'
_diffrn_radiation_wavelength 0.7107
_diffrn_reflns_av_R_equivalents 0.0267
_diffrn_reflns_av_unetI/netI 0.0468
_diffrn_reflns_limit_h_max 12
_diffrn_reflns_limit_h_min -13
_diffrn_reflns_limit_k_max 29
_diffrn_reflns_limit_k_min -21
_diffrn_reflns_limit_l_max 26
_diffrn_reflns_limit_l_min -12
_diffrn_reflns_number 18989
_diffrn_reflns_theta_full 25.00
_diffrn_reflns_theta_max 32.15
_diffrn_reflns_theta_min 2.92
_diffrn_source 'SuperNova (Mo) x-ray Source'
_exptl_absorpt_coefficient_mu 0.733
_exptl_absorpt_correction_T_max 0.986
_exptl_absorpt_correction_T_min 0.979
_exptl_absorpt_correction_type analytical
_exptl_absorpt_process_details
;
CrysAlisPro, Agilent Technologies,
Version 1.171.35.11 (release 16-05-2011 CrysAlis171 .NET)
(compiled May 16 2011,17:55:39)
Analytical numeric absorption correction using a multifaceted crystal
model based on expressions derived by R.C. Clark & J.S. Reid.
(Clark, R. C. & Reid, J. S. (1995). Acta Cryst. A51, 887-897)
;
_exptl_crystal_colour '? yellow'
_exptl_crystal_colour_primary yellow
_exptl_crystal_density_diffrn 1.488
_exptl_crystal_description block
_exptl_crystal_F_000 1623
_exptl_crystal_recrystallization_method MeOH
_exptl_crystal_size_max 0.1919
_exptl_crystal_size_mid 0.132
_exptl_crystal_size_min 0.1156
_refine_diff_density_max 0.582
_refine_diff_density_min -0.913
_refine_diff_density_rms 0.088
_refine_ls_extinction_method none
_refine_ls_goodness_of_fit_ref 1.034
_refine_ls_hydrogen_treatment mixed
_refine_ls_matrix_type full
_refine_ls_number_parameters 451
_refine_ls_number_reflns 10808
_refine_ls_number_restraints 0
_refine_ls_restrained_S_all 1.034
_refine_ls_R_factor_all 0.0442
_refine_ls_R_factor_gt 0.0344
_refine_ls_shift/su_max 0.004
_refine_ls_shift/su_mean 0.000
_refine_ls_structure_factor_coef Fsqd
_refine_ls_weighting_details 'calc w=1/[\s^2^(Fo^2^)+(0.0294P)^2^+1.7636P] where P=(Fo^2^+2Fc^2^)/3'
_refine_ls_weighting_scheme calc
_refine_ls_wR_factor_gt 0.0761
_refine_ls_wR_factor_ref 0.0813
_reflns_number_gt 9123
_reflns_number_total 10808
_reflns_threshold_expression >2sigma(I)
_cod_data_source_file ic302819j_si_002_07.cif
_cod_data_source_block Complex3c
_cod_database_code 4334490
_reflns_odcompleteness_completeness 99.16
_reflns_odcompleteness_iscentric 1
_reflns_odcompleteness_theta 30.01

loop_
_space_group_symop_id
_space_group_symop_operation_xyz
1 'x, y, z'
2 '-x+1/2, y+1/2, -z+1/2'
3 '-x, -y, -z'
4 'x-1/2, -y-1/2, z-1/2'

loop_
_atom_site_label
_atom_site_type_symbol
_atom_site_fract_x
_atom_site_fract_y
_atom_site_fract_z
_atom_site_U_iso_or_equiv
_atom_site_adp_type
_atom_site_occupancy
_atom_site_symmetry_multiplicity
_atom_site_calc_flag
_atom_site_refinement_flags
_atom_site_disorder_assembly
_atom_site_disorder_group
H1 H 0.1497 0.4682 0.3963 0.017 Uiso 1 1 calc R . .
H1a H 0.226(2) 0.5663(11) 0.3652(13) 0.015(6) Uiso 1 1 d . . .
H1b H 0.177(3) 0.5398(12) 0.3041(14) 0.022(6) Uiso 1 1 d . . .
H2a H 0.3688 0.5024 0.4592 0.019 Uiso 1 1 calc R . .
H2b H 0.3338 0.4250 0.4650 0.019 Uiso 1 1 calc R . .
H2c H 0.631(3) 0.4903(11) 0.3460(13) 0.018(6) Uiso 1 1 d . . .
H2d H 0.581(3) 0.5287(13) 0.3978(15) 0.026(7) Uiso 1 1 d . . .
H3 H 0.5608 0.4293 0.4425 0.017 Uiso 1 1 calc R . .
H3a H 0.485(2) 0.4446(10) 0.2126(13) 0.012(5) Uiso 1 1 d . . .
H3b H 0.349(3) 0.4539(11) 0.1934(14) 0.019(6) Uiso 1 1 d . . .
H4a H 0.4592 0.3454 0.3708 0.019 Uiso 1 1 calc R . .
H4b H 0.5699 0.3800 0.3218 0.019 Uiso 1 1 calc R . .
H5 H 0.3578 0.3566 0.2503 0.019 Uiso 1 1 calc R . .
H6a H 0.1969 0.3723 0.3365 0.019 Uiso 1 1 calc R . .
H6b H 0.1620 0.4252 0.2712 0.019 Uiso 1 1 calc R . .
H7a H 0.5063 0.6477 0.1221 0.019 Uiso 1 1 calc R . .
H7b H 0.3672 0.6799 0.0840 0.019 Uiso 1 1 calc R . .
H8a H 0.3457 0.7414 0.1987 0.020 Uiso 1 1 calc R . .
H8b H 0.4728 0.7639 0.1531 0.020 Uiso 1 1 calc R . .
H9a H 0.5513 0.7603 0.2777 0.019 Uiso 1 1 calc R . .
H9b H 0.6255 0.7016 0.2366 0.019 Uiso 1 1 calc R . .
H11 H 0.1428 0.6559 0.2894 0.021 Uiso 1 1 calc R . .
H12 H -0.059(3) 0.7208(13) 0.2869(15) 0.033(7) Uiso 1 1 d . . .
H13 H -0.1770 0.7478 0.1731 0.026 Uiso 1 1 calc R . .
H14 H -0.0940 0.7112 0.0614 0.026 Uiso 1 1 calc R . .
H15 H 0.1066 0.6478 0.0631 0.021 Uiso 1 1 calc R . .
H17 H 0.1057 0.5018 0.1474 0.026 Uiso 1 1 calc R . .
H18 H 0.0479 0.4247 0.0529 0.035 Uiso 1 1 calc R . .
H19 H 0.1726 0.4205 -0.0530 0.041 Uiso 1 1 calc R . .
H20 H 0.3573 0.4928 -0.0640 0.045 Uiso 1 1 calc R . .
H21 H 0.4197 0.5687 0.0313 0.032 Uiso 1 1 calc R . .
H23 H 0.3422 0.7902 0.3162 0.022 Uiso 1 1 calc R . .
H24 H 0.179(3) 0.8404(14) 0.3872(15) 0.039(8) Uiso 1 1 d . . .
H25 H 0.0991 0.7869 0.4899 0.027 Uiso 1 1 calc R . .
H26 H 0.1812 0.6805 0.5227 0.021 Uiso 1 1 calc R . .
H27 H 0.3372 0.6280 0.4497 0.018 Uiso 1 1 calc R . .
H29 H 0.5502 0.7234 0.4691 0.019 Uiso 1 1 calc R . .
H30 H 0.7428 0.7260 0.5548 0.021 Uiso 1 1 calc R . .
H31 H 0.9425 0.6675 0.5311 0.024 Uiso 1 1 calc R . .
H32 H 0.9522 0.6102 0.4181 0.026 Uiso 1 1 calc R . .
H33 H 0.7586 0.6062 0.3326 0.022 Uiso 1 1 calc R . .
C1 C 0.23736(19) 0.46915(9) 0.37045(11) 0.0144(3) Uani 1 1 d . . .
C2 C 0.3577(2) 0.46064(9) 0.43013(11) 0.0154(3) Uani 1 1 d . . .
C3 C 0.49541(19) 0.44358(9) 0.39963(11) 0.0145(3) Uani 1 1 d . . .
C4 C 0.48052(19) 0.38667(9) 0.34388(11) 0.0161(4) Uani 1 1 d . . .
C5 C 0.3682(2) 0.39810(9) 0.28101(11) 0.0157(4) Uani 1 1 d . . .
C6 C 0.23035(19) 0.41312(9) 0.31285(11) 0.0162(4) Uani 1 1 d . . .
C7 C 0.4151(2) 0.66630(9) 0.13230(11) 0.0159(4) Uani 1 1 d . . .
C8 C 0.4366(2) 0.72726(9) 0.18277(11) 0.0166(4) Uani 1 1 d . . .
C9 C 0.53555(19) 0.71671(9) 0.25295(10) 0.0156(4) Uani 1 1 d . . .
C10 C 0.14697(18) 0.64593(9) 0.17670(11) 0.0139(3) Uani 1 1 d . . .
C11 C 0.0956(2) 0.66741(9) 0.24283(11) 0.0172(4) Uani 1 1 d . . .
C12 C -0.0247(2) 0.70565(10) 0.24158(13) 0.0214(4) Uani 1 1 d . . .
C13 C -0.0951(2) 0.72187(10) 0.17408(13) 0.0220(4) Uani 1 1 d . . .
C14 C -0.0456(2) 0.70015(10) 0.10780(13) 0.0217(4) Uani 1 1 d . . .
C15 C 0.0739(2) 0.66253(9) 0.10883(11) 0.0175(4) Uani 1 1 d . . .
C16 C 0.2689(2) 0.54355(10) 0.09858(11) 0.0173(4) Uani 1 1 d . . .
C17 C 0.1576(2) 0.50003(10) 0.10461(12) 0.0214(4) Uani 1 1 d . . .
C18 C 0.1230(2) 0.45437(11) 0.04834(14) 0.0288(5) Uani 1 1 d . . .
C19 C 0.1971(3) 0.45168(12) -0.01441(14) 0.0340(6) Uani 1 1 d . . .
C20 C 0.3066(3) 0.49437(14) -0.02083(14) 0.0374(6) Uani 1 1 d . . .
C21 C 0.3432(2) 0.53989(12) 0.03583(12) 0.0265(5) Uani 1 1 d . . .
C22 C 0.35481(18) 0.70297(9) 0.37459(10) 0.0129(3) Uani 1 1 d . . .
C23 C 0.3084(2) 0.76720(9) 0.35733(11) 0.0181(4) Uani 1 1 d . . .
C24 C 0.2126(2) 0.79768(10) 0.40016(13) 0.0228(4) Uani 1 1 d . . .
C25 C 0.1646(2) 0.76569(11) 0.46112(12) 0.0223(4) Uani 1 1 d . . .
C26 C 0.21230(19) 0.70248(10) 0.48023(11) 0.0179(4) Uani 1 1 d . . .
C27 C 0.30581(19) 0.67152(9) 0.43680(11) 0.0151(3) Uani 1 1 d . . .
C28 C 0.63198(18) 0.66320(9) 0.39245(10) 0.0131(3) Uani 1 1 d . . .
C29 C 0.6310(2) 0.69948(9) 0.45880(11) 0.0158(4) Uani 1 1 d . . .
C30 C 0.7458(2) 0.70128(10) 0.50984(11) 0.0178(4) Uani 1 1 d . . .
C31 C 0.8647(2) 0.66718(10) 0.49548(11) 0.0200(4) Uani 1 1 d . . .
C32 C 0.8698(2) 0.63249(11) 0.42888(12) 0.0214(4) Uani 1 1 d . . .
C33 C 0.7544(2) 0.63032(10) 0.37790(11) 0.0179(4) Uani 1 1 d . . .
N1 N 0.24626(16) 0.53546(8) 0.33312(10) 0.0131(3) Uani 1 1 d . . .
N2 N 0.55458(17) 0.50297(8) 0.36471(10) 0.0153(3) Uani 1 1 d . . .
N3 N 0.40642(17) 0.45362(8) 0.23150(9) 0.0145(3) Uani 1 1 d . . .
P1 P 0.31298(5) 0.60176(2) 0.17513(3) 0.01215(9) Uani 1 1 d . . .
P2 P 0.48111(5) 0.65764(2) 0.32300(3) 0.01173(9) Uani 1 1 d . . .
Cl1 Cl 0.63751(4) 0.55425(2) 0.20965(3) 0.01594(9) Uani 1 1 d . . .
Ru1 Ru 0.428025(14) 0.554237(7) 0.276722(8) 0.01008(4) Uani 1 1 d . . .
O3A O 0.8341(19) 0.3593(8) 0.2949(11) 0.0519(6) Uani 0.1272(13) 1 d P A 2
Hf H 0.9326 0.4777 0.2859 0.043(9) Uiso 1 1 d R . .
Hg H 0.8879 0.5355 0.2412 0.066(11) Uiso 1 1 d R . .
O1 O 0.96141(16) 0.51507(9) 0.26376(11) 0.0350(4) Uani 1 1 d . . .
H H 0.7370 0.2989 0.1315 0.111 Uiso 1 1 calc R . .
Ha H 0.7912 0.3732 0.1210 0.111 Uiso 1 1 calc R . .
Hb H 0.6438 0.3511 0.0828 0.111 Uiso 1 1 calc R . .
He H 0.7284 0.3693 0.2241 0.078 Uiso 1 1 d R . .
C34 C 0.7094(4) 0.3456(2) 0.12678(18) 0.0740(12) Uani 1 1 d . . .
O2 O 0.6483(2) 0.36487(11) 0.18951(12) 0.0521(5) Uani 1 1 d . . .
Cl2A Cl 0.8656(4) 0.4536(2) 0.4294(3) 0.02537(14) Uani 0.1272(13) 1 d P A 2
Cl2 Cl 0.85906(6) 0.38175(3) 0.33225(4) 0.02537(14) Uani 0.8728(13) 1 d P A 1
Hc H 0.9135 0.4969 0.4728 0.078 Uiso 0.8728(13) 1 d PG A 1
Hd H 0.8908 0.4444 0.5233 0.078 Uiso 0.8728(13) 1 d PG A 1
O3 O 0.8642(3) 0.46175(12) 0.48019(16) 0.0519(6) Uani 0.8728(13) 1 d PG A 1

loop_
_atom_site_aniso_label
_atom_site_aniso_U_11
_atom_site_aniso_U_22
_atom_site_aniso_U_33
_atom_site_aniso_U_23
_atom_site_aniso_U_13
_atom_site_aniso_U_12
C1 0.0150(8) 0.0134(8) 0.0150(9) 0.0000(7) 0.0021(7) -0.0025(7)
C2 0.0200(9) 0.0126(8) 0.0134(9) -0.0001(7) -0.0003(7) -0.0021(7)
C3 0.0151(8) 0.0150(8) 0.0128(8) 0.0022(7) -0.0033(6) -0.0003(7)
C4 0.0157(8) 0.0147(8) 0.0174(9) 0.0007(7) -0.0013(7) 0.0025(7)
C5 0.0180(9) 0.0117(8) 0.0170(9) -0.0028(7) -0.0018(7) 0.0008(7)
C6 0.0144(8) 0.0135(8) 0.0204(9) -0.0027(7) -0.0004(7) -0.0024(7)
C7 0.0155(8) 0.0197(9) 0.0122(8) 0.0042(7) -0.0004(7) 0.0000(7)
C8 0.0182(9) 0.0157(8) 0.0154(9) 0.0040(7) -0.0015(7) -0.0029(7)
C9 0.0152(8) 0.0176(8) 0.0137(9) 0.0041(7) -0.0003(7) -0.0040(7)
C10 0.0113(8) 0.0137(8) 0.0162(9) 0.0007(7) -0.0016(6) -0.0001(6)
C11 0.0153(9) 0.0174(8) 0.0190(9) -0.0005(8) 0.0019(7) -0.0003(7)
C12 0.0188(9) 0.0182(9) 0.0280(11) -0.0006(9) 0.0057(8) 0.0017(7)
C13 0.0121(8) 0.0162(9) 0.0377(12) 0.0065(9) 0.0024(8) 0.0008(7)
C14 0.0142(9) 0.0193(9) 0.0306(11) 0.0087(9) -0.0052(8) 0.0007(7)
C15 0.0160(9) 0.0184(9) 0.0174(9) 0.0020(8) -0.0027(7) 0.0005(7)
C16 0.0180(9) 0.0191(9) 0.0136(9) -0.0024(7) -0.0057(7) 0.0058(7)
C17 0.0217(10) 0.0197(9) 0.0214(10) -0.0026(8) -0.0067(8) 0.0016(8)
C18 0.0273(11) 0.0220(10) 0.0348(13) -0.0066(10) -0.0128(10) 0.0022(9)
C19 0.0365(13) 0.0319(12) 0.0309(13) -0.0173(11) -0.0144(10) 0.0104(10)
C20 0.0385(14) 0.0500(15) 0.0237(12) -0.0179(12) 0.0019(10) 0.0061(12)
C21 0.0252(11) 0.0340(11) 0.0203(11) -0.0093(9) 0.0004(8) 0.0017(9)
C22 0.0127(8) 0.0137(8) 0.0120(8) -0.0011(7) -0.0020(6) -0.0011(6)
C23 0.0228(9) 0.0154(8) 0.0158(9) 0.0013(7) -0.0010(7) 0.0012(7)
C24 0.0264(11) 0.0177(9) 0.0236(11) -0.0010(8) -0.0020(8) 0.0061(8)
C25 0.0189(9) 0.0269(10) 0.0211(10) -0.0067(9) 0.0012(8) 0.0036(8)
C26 0.0151(8) 0.0221(9) 0.0164(9) -0.0036(8) 0.0010(7) -0.0041(7)
C27 0.0171(9) 0.0137(8) 0.0143(9) -0.0009(7) -0.0009(7) -0.0026(7)
C28 0.0134(8) 0.0132(8) 0.0123(8) 0.0032(7) -0.0014(6) -0.0025(6)
C29 0.0163(8) 0.0140(8) 0.0166(9) -0.0008(7) -0.0017(7) -0.0024(7)
C30 0.0194(9) 0.0181(9) 0.0154(9) -0.0004(8) -0.0020(7) -0.0061(7)
C31 0.0142(9) 0.0275(10) 0.0174(9) 0.0015(8) -0.0046(7) -0.0070(8)
C32 0.0124(8) 0.0303(10) 0.0212(10) -0.0003(9) -0.0003(7) -0.0015(8)
C33 0.0154(9) 0.0226(9) 0.0156(9) -0.0013(8) 0.0008(7) -0.0035(7)
N1 0.0115(7) 0.0136(7) 0.0139(8) -0.0012(6) -0.0004(6) -0.0003(6)
N2 0.0136(7) 0.0168(8) 0.0151(8) 0.0023(7) -0.0027(6) -0.0009(6)
N3 0.0135(7) 0.0160(7) 0.0133(8) -0.0018(6) -0.0022(6) 0.0009(6)
P1 0.0116(2) 0.0141(2) 0.0104(2) -0.00021(18) -0.00148(16) 0.00113(16)
P2 0.0115(2) 0.0127(2) 0.0108(2) 0.00112(17) -0.00112(16) -0.00104(16)
Cl1 0.01168(19) 0.0227(2) 0.0134(2) -0.00014(18) 0.00099(15) 0.00198(16)
Ru1 0.00890(6) 0.01176(7) 0.00929(7) -0.00026(5) -0.00111(5) 0.00041(5)
O3A 0.0563(16) 0.0453(13) 0.0533(17) -0.0140(12) -0.0012(12) 0.0200(12)
O1 0.0174(8) 0.0320(9) 0.0540(12) 0.0116(8) -0.0069(7) 0.0024(7)
C34 0.068(2) 0.122(3) 0.0337(17) 0.009(2) 0.0126(16) 0.042(2)
O2 0.0409(11) 0.0714(14) 0.0437(12) -0.0215(11) 0.0018(9) 0.0086(10)
Cl2A 0.0195(3) 0.0265(3) 0.0298(3) 0.0013(3) 0.0000(2) -0.0010(2)
Cl2 0.0195(3) 0.0265(3) 0.0298(3) 0.0013(3) 0.0000(2) -0.0010(2)
O3 0.0563(16) 0.0453(13) 0.0533(17) -0.0140(12) -0.0012(12) 0.0200(12)

loop_
_atom_type_symbol
_atom_type_description
_atom_type_scat_dispersion_real
_atom_type_scat_dispersion_imag
_atom_type_scat_source
C C 0.0033 0.0016 'International Tables Vol C Tables 4.2.6.8 and 6.1.1.4'
H H 0.0000 0.0000 'International Tables Vol C Tables 4.2.6.8 and 6.1.1.4'
Cl Cl 0.1484 0.1585 'International Tables Vol C Tables 4.2.6.8 and 6.1.1.4'
N N 0.0061 0.0033 'International Tables Vol C Tables 4.2.6.8 and 6.1.1.4'
O O 0.0106 0.0060 'International Tables Vol C Tables 4.2.6.8 and 6.1.1.4'
P P 0.1023 0.0942 'International Tables Vol C Tables 4.2.6.8 and 6.1.1.4'
Ru Ru -1.2594 0.8363 'International Tables Vol C Tables 4.2.6.8 and 6.1.1.4'

loop_
_exptl_crystal_face_index_h
_exptl_crystal_face_index_k
_exptl_crystal_face_index_l
_exptl_crystal_face_perp_dist
_exptl_oxdiff_crystal_face_indexfrac_h
_exptl_oxdiff_crystal_face_indexfrac_k
_exptl_oxdiff_crystal_face_indexfrac_l
_exptl_oxdiff_crystal_face_x
_exptl_oxdiff_crystal_face_y
_exptl_oxdiff_crystal_face_z
-13 1 11 0.0523 -13.0005 0.9998 11.0021 0.7567 -0.0427 -0.6804
1 23 -14 0.0418 0.9995 23.0016 -13.9996 0.3168 -0.5643 0.7385
-1 16 21 0.0736 -0.9991 15.9959 21.0003 0.7274 0.6650 0.1929
2 -28 0 0.0374 2.0001 -27.9994 -0.0009 -0.7680 0.1773 -0.6126
11 -16 2 0.0478 11.0009 -16.0013 1.9978 -0.8491 0.5057 0.1043
4 -6 -24 0.0453 3.9993 -5.9961 -24.0005 -0.6604 -0.7120 0.2264
10 14 -13 0.0627 10.0002 14.0005 -13.0013 -0.2876 -0.1897 0.9322
4 27 4 0.0805 4.0005 26.9979 3.9998 0.5331 0.1736 0.8421
10 -10 14 0.0758 10.0013 -10.0035 13.9980 -0.4906 0.8836 0.1146
10 17 8 0.0946 10.0011 16.9967 7.9986 0.0800 0.5600 0.8441
7 19 -14 0.0539 7.0000 19.0010 -14.0006 -0.0470 -0.3466 0.9235
-9 -20 9 0.0594 -9.0003 -19.9998 9.0010 0.0415 0.1019 -1.0050
-1 -10 24 0.1027 -0.9991 -10.0038 23.9997 0.1389 0.8759 -0.4879
-3 -19 18 0.0781 -2.9995 -19.0022 17.9999 -0.0747 0.6263 -0.7640
8 0 20 0.0859 8.0014 -0.0046 19.9984 -0.0749 0.9946 0.2252
1 -26 -10 0.0582 0.9996 -25.9976 -10.0006 -0.8154 -0.2268 -0.5316

loop_
_geom_angle_atom_site_label_1
_geom_angle_atom_site_label_2
_geom_angle_atom_site_label_3
_geom_angle
C2 C1 H1 107.7
C6 C1 H1 107.7
C6 C1 C2 112.44(15)
N1 C1 H1 107.7
N1 C1 C2 110.15(15)
N1 C1 C6 110.90(15)
H2a C2 H2b 107.6
C1 C2 H2a 108.6
C1 C2 H2b 108.6
C3 C2 H2a 108.6
C3 C2 H2b 108.6
C3 C2 C1 114.69(16)
C2 C3 H3 108.2
C4 C3 H3 108.2
C4 C3 C2 111.41(15)
N2 C3 H3 108.2
N2 C3 C2 110.41(15)
N2 C3 C4 110.45(16)
H4a C4 H4b 107.7
C3 C4 H4a 108.9
C3 C4 H4b 108.9
C3 C4 C5 113.51(15)
C5 C4 H4a 108.9
C5 C4 H4b 108.9
C4 C5 H5 108.5
C4 C5 C6 110.56(16)
C6 C5 H5 108.5
N3 C5 H5 108.5
N3 C5 C4 110.90(15)
N3 C5 C6 109.89(15)
H6a C6 H6b 107.7
C1 C6 H6a 108.8
C1 C6 H6b 108.8
C5 C6 H6a 108.8
C5 C6 H6b 108.8
C5 C6 C1 113.89(15)
H7a C7 H7b 107.9
C8 C7 H7a 109.2
C8 C7 H7b 109.2
C8 C7 P1 111.91(13)
P1 C7 H7a 109.2
P1 C7 H7b 109.2
H8a C8 H8b 107.5
C7 C8 H8a 108.5
C7 C8 H8b 108.5
C7 C8 C9 114.94(16)
C9 C8 H8a 108.5
C9 C8 H8b 108.5
H9a C9 H9b 107.3
C8 C9 H9a 108.0
C8 C9 H9b 108.0
C8 C9 P2 117.04(13)
P2 C9 H9a 108.0
P2 C9 H9b 108.0
C11 C10 C15 118.41(17)
C11 C10 P1 122.33(15)
C15 C10 P1 119.12(14)
C10 C11 H11 119.6
C10 C11 C12 120.80(19)
C12 C11 H11 119.6
C11 C12 H12 120.5(16)
C13 C12 H12 119.5(16)
C13 C12 C11 120.0(2)
C12 C13 H13 120.2
C12 C13 C14 119.69(19)
C14 C13 H13 120.2
C13 C14 H14 119.8
C15 C14 H14 119.8
C15 C14 C13 120.4(2)
C10 C15 H15 119.7
C14 C15 H15 119.7
C14 C15 C10 120.64(19)
C17 C16 P1 118.61(15)
C21 C16 C17 118.84(19)
C21 C16 P1 122.53(17)
C16 C17 H17 119.9
C18 C17 H17 119.9
C18 C17 C16 120.2(2)
C17 C18 H18 119.8
C19 C18 H18 119.8
C19 C18 C17 120.4(2)
C18 C19 H19 120.1
C20 C19 H19 120.1
C20 C19 C18 119.8(2)
C19 C20 H20 119.9
C19 C20 C21 120.3(2)
C21 C20 H20 119.9
C16 C21 H21 119.7
C16 C21 C20 120.5(2)
C20 C21 H21 119.7
C23 C22 C27 118.18(17)
C23 C22 P2 124.45(14)
C27 C22 P2 117.33(13)
C22 C23 H23 119.9
C24 C23 H23 119.9
C24 C23 C22 120.23(18)
C23 C24 H24 119.9(17)
C25 C24 H24 119.4(17)
C25 C24 C23 120.77(19)
C24 C25 H25 120.1
C24 C25 C26 119.77(19)
C26 C25 H25 120.1
C25 C26 H26 120.2
C25 C26 C27 119.54(18)
C27 C26 H26 120.2
C22 C27 H27 119.3
C26 C27 H27 119.3
C26 C27 C22 121.47(17)
C29 C28 C33 117.83(17)
C29 C28 P2 123.21(14)
C33 C28 P2 118.95(14)
C28 C29 H29 119.4
C30 C29 H29 119.4
C30 C29 C28 121.20(18)
C29 C30 H30 119.9
C31 C30 H30 119.9
C31 C30 C29 120.21(19)
C30 C31 H31 120.2
C30 C31 C32 119.70(18)
C32 C31 H31 120.2
C31 C32 H32 120.0
C31 C32 C33 120.07(19)
C33 C32 H32 120.0
C28 C33 H33 119.5
C32 C33 H33 119.5
C32 C33 C28 120.93(19)
H1a N1 H1b 97(2)
C1 N1 H1a 108.4(15)
C1 N1 H1b 107.9(17)
C1 N1 Ru1 116.60(11)
Ru1 N1 H1a 114.6(15)
Ru1 N1 H1b 110.1(18)
H2c N2 H2d 104(2)
C3 N2 H2c 107.1(15)
C3 N2 H2d 108.3(18)
C3 N2 Ru1 118.09(12)
Ru1 N2 H2c 107.7(15)
Ru1 N2 H2d 110.7(18)
H3a N3 H3b 103(2)
C5 N3 H3a 109.8(14)
C5 N3 H3b 107.7(16)
C5 N3 Ru1 119.63(12)
Ru1 N3 H3a 105.9(14)
Ru1 N3 H3b 109.3(16)
C7 P1 C10 99.57(8)
C7 P1 Ru1 112.62(6)
C10 P1 Ru1 124.53(6)
C16 P1 C7 103.97(9)
C16 P1 C10 99.58(9)
C16 P1 Ru1 113.81(6)
C9 P2 C28 99.58(8)
C9 P2 Ru1 114.20(7)
C22 P2 C9 105.17(9)
C22 P2 C28 98.94(8)
C22 P2 Ru1 119.70(6)
C28 P2 Ru1 116.36(6)
N1 Ru1 N2 90.77(6)
N1 Ru1 N3 87.28(6)
N1 Ru1 P1 94.67(5)
N1 Ru1 P2 99.25(5)
N1 Ru1 Cl1 169.78(4)
N2 Ru1 N3 82.11(7)
N2 Ru1 P1 173.01(5)
N2 Ru1 P2 93.98(5)
N2 Ru1 Cl1 84.98(5)
N3 Ru1 P1 93.75(5)
N3 Ru1 P2 172.47(5)
N3 Ru1 Cl1 82.93(5)
P1 Ru1 P2 89.481(17)
P1 Ru1 Cl1 88.939(17)
P2 Ru1 Cl1 90.332(16)
Hf O1 Hg 108.5
H C34 Ha 109.5
H C34 Hb 109.5
Ha C34 Hb 109.5
O2 C34 H 109.5
O2 C34 Ha 109.5
O2 C34 Hb 109.5
C34 O2 He 100.1

loop_
_geom_bond_atom_site_label_1
_geom_bond_atom_site_label_2
_geom_bond_distance
C1 H1 1.0000
C1 C2 1.531(3)
C1 C6 1.527(3)
C1 N1 1.498(2)
C2 H2a 0.9900
C2 H2b 0.9900
C3 H3 1.0000
C3 C2 1.521(3)
C3 N2 1.485(2)
C4 H4a 0.9900
C4 H4b 0.9900
C4 C3 1.519(3)
C5 H5 1.0000
C5 C4 1.524(3)
C5 N3 1.491(2)
C6 H6a 0.9900
C6 H6b 0.9900
C6 C5 1.525(3)
C7 H7a 0.9900
C7 H7b 0.9900
C7 P1 1.8374(19)
C8 H8a 0.9900
C8 H8b 0.9900
C8 C7 1.528(3)
C9 H9a 0.9900
C9 H9b 0.9900
C9 C8 1.537(3)
C9 P2 1.8360(18)
C10 C11 1.390(3)
C10 C15 1.401(3)
C10 P1 1.8419(18)
C11 H11 0.9500
C11 C12 1.396(3)
C12 H12 0.95(3)
C12 C13 1.382(3)
C13 H13 0.9500
C13 C14 1.386(3)
C14 H14 0.9500
C14 C15 1.383(3)
C15 H15 0.9500
C16 C17 1.401(3)
C16 C21 1.384(3)
C16 P1 1.829(2)
C17 H17 0.9500
C17 C18 1.386(3)
C18 H18 0.9500
C18 C19 1.382(4)
C19 H19 0.9500
C19 C20 1.378(4)
C20 H20 0.9500
C20 C21 1.393(3)
C21 H21 0.9500
C22 C23 1.395(3)
C22 C27 1.397(2)
C22 P2 1.8341(18)
C23 H23 0.9500
C24 H24 0.94(3)
C24 C23 1.393(3)
C25 H25 0.9500
C25 C24 1.380(3)
C26 H26 0.9500
C26 C25 1.387(3)
C27 H27 0.9500
C27 C26 1.388(3)
C28 C29 1.396(3)
C28 C33 1.402(3)
C28 P2 1.8504(19)
C29 H29 0.9500
C30 H30 0.9500
C30 C29 1.386(3)
C31 H31 0.9500
C31 C30 1.383(3)
C32 H32 0.9500
C32 C31 1.387(3)
C33 H33 0.9500
C33 C32 1.390(3)
N1 H1a 0.88(2)
N1 H1b 0.82(3)
N1 Ru1 2.1333(16)
N2 H2c 0.87(2)
N2 H2d 0.81(3)
N2 Ru1 2.1818(16)
N3 H3a 0.87(2)
N3 H3b 0.85(3)
N3 Ru1 2.1846(16)
P1 Ru1 2.2721(5)
P2 Ru1 2.2836(5)
Cl1 Ru1 2.4404(4)
O1 Hf 0.9050
O1 Hg 0.8927
C34 H 0.9800
C34 Ha 0.9800
C34 Hb 0.9800
C34 O2 1.367(4)
O2 He 0.9593
Cl2A Hc 1.2343
Cl2A Hd 1.6922
O3 Hc 0.8700
O3 Hd 0.8694

loop_
_geom_torsion_atom_site_label_1
_geom_torsion_atom_site_label_2
_geom_torsion_atom_site_label_3
_geom_torsion_atom_site_label_4
_geom_torsion
C1 C6 C5 C4 52.4(2)
C1 C6 C5 N3 -70.4(2)
C1 N1 Ru1 N2 -38.34(13)
C1 N1 Ru1 N3 43.72(13)
C1 N1 Ru1 P1 137.26(12)
C1 N1 Ru1 P2 -132.50(12)
C1 N1 Ru1 Cl1 26.9(4)
C2 C1 C6 C5 -48.6(2)
C2 C1 N1 Ru1 60.20(17)
C2 C3 N2 Ru1 -55.20(19)
C3 N2 Ru1 N1 36.47(14)
C3 N2 Ru1 N3 -50.68(14)
C3 N2 Ru1 P2 135.80(13)
C3 N2 Ru1 Cl1 -134.22(14)
C4 C3 C2 C1 -48.9(2)
C4 C3 N2 Ru1 68.47(18)
C4 C5 N3 Ru1 -64.19(18)
C5 C4 C3 C2 53.2(2)
C5 C4 C3 N2 -69.9(2)
C5 N3 Ru1 N1 -42.12(14)
C5 N3 Ru1 N2 49.04(13)
C5 N3 Ru1 P1 -136.62(13)
C5 N3 Ru1 Cl1 134.91(13)
C6 C1 C2 C3 46.8(2)
C6 C1 N1 Ru1 -64.92(17)
C6 C5 C4 C3 -54.9(2)
C6 C5 N3 Ru1 58.35(18)
C7 P1 Ru1 N1 148.49(8)
C7 P1 Ru1 N3 -123.93(8)
C7 P1 Ru1 P2 49.26(7)
C7 P1 Ru1 Cl1 -41.08(7)
C8 C7 P1 C10 65.56(15)
C8 C7 P1 C16 168.02(13)
C8 C7 P1 Ru1 -68.31(14)
C8 C9 P2 C22 -78.31(16)
C8 C9 P2 C28 179.62(15)
C8 C9 P2 Ru1 54.90(16)
C9 C8 C7 P1 71.00(18)
C9 P2 Ru1 N1 -137.62(8)
C9 P2 Ru1 N2 130.95(8)
C9 P2 Ru1 P1 -42.98(7)
C9 P2 Ru1 Cl1 45.96(7)
C10 C11 C12 C13 0.8(3)
C10 P1 Ru1 N1 28.14(8)
C10 P1 Ru1 N3 115.72(8)
C10 P1 Ru1 P2 -71.09(7)
C10 P1 Ru1 Cl1 -161.44(7)
C11 C10 C15 C14 0.8(3)
C11 C10 P1 C7 -110.25(16)
C11 C10 P1 C16 143.69(16)
C11 C10 P1 Ru1 15.87(19)
C11 C12 C13 C14 -0.1(3)
C12 C13 C14 C15 -0.2(3)
C13 C14 C15 C10 -0.2(3)
C15 C10 C11 C12 -1.1(3)
C15 C10 P1 C7 65.38(16)
C15 C10 P1 C16 -40.69(17)
C15 C10 P1 Ru1 -168.50(12)
C16 C17 C18 C19 -0.5(3)
C16 P1 Ru1 N1 -93.49(9)
C16 P1 Ru1 N3 -5.91(9)
C16 P1 Ru1 P2 167.28(7)
C16 P1 Ru1 Cl1 76.94(7)
C17 C16 C21 C20 0.9(3)
C17 C16 P1 C7 -160.36(16)
C17 C16 P1 C10 -57.91(17)
C17 C16 P1 Ru1 76.75(16)
C17 C18 C19 C20 0.4(4)
C18 C19 C20 C21 0.4(4)
C19 C20 C21 C16 -1.0(4)
C21 C16 C17 C18 -0.1(3)
C21 C16 P1 C7 21.1(2)
C21 C16 P1 C10 123.55(18)
C21 C16 P1 Ru1 -101.80(17)
C22 C27 C26 C25 0.9(3)
C22 P2 Ru1 N1 -11.69(8)
C22 P2 Ru1 N2 -103.13(8)
C22 P2 Ru1 P1 82.95(7)
C22 P2 Ru1 Cl1 171.88(7)
C23 C22 C27 C26 0.7(3)
C23 C22 P2 C9 3.89(19)
C23 C22 P2 C28 106.44(17)
C23 C22 P2 Ru1 -126.18(15)
C25 C24 C23 C22 1.5(3)
C26 C25 C24 C23 0.1(3)
C27 C22 C23 C24 -1.9(3)
C27 C22 P2 C9 -173.90(14)
C27 C22 P2 C28 -71.36(15)
C27 C22 P2 Ru1 56.03(16)
C27 C26 C25 C24 -1.3(3)
C28 C33 C32 C31 0.4(3)
C28 P2 Ru1 N1 107.14(8)
C28 P2 Ru1 N2 15.71(8)
C28 P2 Ru1 P1 -158.22(7)
C28 P2 Ru1 Cl1 -69.28(7)
C29 C28 C33 C32 1.6(3)
C29 C28 P2 C9 102.19(16)
C29 C28 P2 C22 -4.98(17)
C29 C28 P2 Ru1 -134.60(14)
C31 C30 C29 C28 0.4(3)
C32 C31 C30 C29 1.6(3)
C33 C28 C29 C30 -2.0(3)
C33 C28 P2 C9 -76.93(16)
C33 C28 P2 C22 175.90(15)
C33 C28 P2 Ru1 46.28(16)
C33 C32 C31 C30 -2.0(3)
N1 C1 C2 C3 -77.41(19)
N1 C1 C6 C5 75.2(2)
N2 C3 C2 C1 74.24(19)
N3 C5 C4 C3 67.3(2)
P1 C10 C11 C12 174.51(15)
P1 C10 C15 C14 -174.96(15)
P1 C16 C17 C18 -178.74(16)
P1 C16 C21 C20 179.44(18)
P2 C9 C8 C7 -65.1(2)
P2 C22 C23 C24 -179.66(16)
P2 C22 C27 C26 178.63(15)
P2 C28 C29 C30 178.86(14)
P2 C28 C33 C32 -179.24(15)
